data_7008865
loop_
_publ_author_name
'Weisheit, Thomas'
'Escudero, Daniel'
'Petzold, Holm'
'G\"orls, Helmar'
'Gonz\'alez, Leticia'
'Weigand, Wolfgang'

_publ_section_title
;
 Photochemical behavior of (diphosphine)(\h(2)-tolane)Pt(0) complexes.
 Part A: Experimental considerations in solution and in the solid state.
;
_journal_issue 40
_journal_name_full 'Dalton transactions (Cambridge, England : 2003)'
_journal_page_first 9493
_journal_page_last 9504
_journal_paper_doi 10.1039/b925562a
_journal_volume 39
_journal_year 2010
_chemical_formula_moiety 'C46 H36 Br2 P2 Pt'
_chemical_formula_sum 'C46 H36 Br2 P2 Pt'
_chemical_formula_weight 1005.60
_chemical_name_systematic
;
?
;
_space_group_IT_number 61
_symmetry_cell_setting orthorhombic
_symmetry_space_group_name_Hall '-P 2ac 2ab'
_symmetry_space_group_name_H-M 'P b c a'
_atom_sites_solution_hydrogens geom
_atom_sites_solution_primary direct
_atom_sites_solution_secondary difmap
_audit_creation_method SHELXL-97
_cell_angle_alpha 90.00
_cell_angle_beta 90.00
_cell_angle_gamma 90.00
_cell_formula_units_Z 8
_cell_length_a 20.5293(3)
_cell_length_b 16.4027(2)
_cell_length_c 23.2611(3)
_cell_measurement_reflns_used 48171
_cell_measurement_temperature 183(2)
_cell_measurement_theta_max 27.45
_cell_measurement_theta_min 2.65
_cell_volume 7832.85(18)
_computing_cell_refinement DENZO
_computing_data_collection COLLECT
_computing_data_reduction DENZO
_computing_molecular_graphics SHELXTL/PC
_computing_publication_material SHELXL-97
_computing_structure_refinement 'SHELXL-97 (Sheldrick, 1997)'
_computing_structure_solution 'SHELXS-97 (Sheldrick, 1990)'
_diffrn_ambient_temperature 183(2)
_diffrn_measured_fraction_theta_full 0.997
_diffrn_measured_fraction_theta_max 0.997
_diffrn_measurement_device_type KappaCCD
_diffrn_measurement_method 'phi- + omega-scan'
_diffrn_radiation_monochromator graphite
_diffrn_radiation_source 'fine-focus sealed tube'
_diffrn_radiation_type MoK\a
_diffrn_radiation_wavelength 0.71073
_diffrn_reflns_av_R_equivalents 0.0822
_diffrn_reflns_av_sigmaI/netI 0.0490
_diffrn_reflns_limit_h_max 26
_diffrn_reflns_limit_h_min -26
_diffrn_reflns_limit_k_max 21
_diffrn_reflns_limit_k_min -18
_diffrn_reflns_limit_l_max 30
_diffrn_reflns_limit_l_min -30
_diffrn_reflns_number 48171
_diffrn_reflns_theta_full 27.45
_diffrn_reflns_theta_max 27.45
_diffrn_reflns_theta_min 2.65
_exptl_absorpt_coefficient_mu 5.737
_exptl_absorpt_correction_type none
_exptl_crystal_colour 'light yellow'
_exptl_crystal_density_diffrn 1.705
_exptl_crystal_density_method 'not measured'
_exptl_crystal_description prism
_exptl_crystal_F_000 3920
_exptl_crystal_size_max 0.04
_exptl_crystal_size_mid 0.04
_exptl_crystal_size_min 0.04
_refine_diff_density_max 1.298
_refine_diff_density_min -1.458
_refine_diff_density_rms 0.263
_refine_ls_extinction_method none
_refine_ls_goodness_of_fit_ref 1.036
_refine_ls_hydrogen_treatment constr
_refine_ls_matrix_type full
_refine_ls_number_parameters 462
_refine_ls_number_reflns 8934
_refine_ls_number_restraints 0
_refine_ls_restrained_S_all 1.036
_refine_ls_R_factor_all 0.0606
_refine_ls_R_factor_gt 0.0349
_refine_ls_shift/su_max 0.007
_refine_ls_shift/su_mean 0.001
_refine_ls_structure_factor_coef Fsqd
_refine_ls_weighting_details 'calc w=1/[\s^2^(Fo^2^)+(0.0268P)^2^+18.7354P] where P=(Fo^2^+2Fc^2^)/3'
_refine_ls_weighting_scheme calc
_refine_ls_wR_factor_gt 0.0702
_refine_ls_wR_factor_ref 0.0775
_reflns_number_gt 6750
_reflns_number_total 8934
_reflns_threshold_expression >2sigma(I)
_cod_data_source_file B925562A.TXT
_cod_data_source_block FO3398
_cod_depositor_comments
;
The following automatic conversions were performed:
'_exptl_absorpt_correction_type' value 'NONE' changed to 'none' according
to '/home/saulius/struct/CIF-dictionaries/cif_core.dic' dictionary named
'cif_core.dic' version 2.4.1 from 2010-06-29.

Automatic conversion script
Id: cif_fix_enum 1527 2010-12-29 10:47:43Z saulius 
;
_cod_database_code 7008865

loop_
_symmetry_equiv_pos_as_xyz
'x, y, z'
'-x+1/2, -y, z+1/2'
'-x, y+1/2, -z+1/2'
'x+1/2, -y+1/2, -z'
'-x, -y, -z'
'x-1/2, y, -z-1/2'
'x, -y-1/2, z-1/2'
'-x-1/2, y-1/2, z'

loop_
_atom_site_label
_atom_site_type_symbol
_atom_site_fract_x
_atom_site_fract_y
_atom_site_fract_z
_atom_site_U_iso_or_equiv
_atom_site_adp_type
_atom_site_occupancy
_atom_site_symmetry_multiplicity
_atom_site_calc_flag
_atom_site_refinement_flags
_atom_site_disorder_assembly
_atom_site_disorder_group
Pt Pt 0.759962(8) 0.123049(9) 0.032336(6) 0.01501(5) Uani 1 1 d . . .
Br1 Br 0.94128(3) 0.31128(3) -0.21602(2) 0.04274(15) Uani 1 1 d . . .
Br2 Br 1.01266(3) -0.05141(4) 0.24890(2) 0.05186(17) Uani 1 1 d . . .
P1 P 0.68070(5) 0.15709(7) -0.03000(5) 0.0182(2) Uani 1 1 d . . .
P2 P 0.67995(5) 0.07829(6) 0.09019(4) 0.0165(2) Uani 1 1 d . . .
C1 C 0.8555(2) 0.1127(2) 0.05702(19) 0.0190(9) Uani 1 1 d . . .
C2 C 0.8527(2) 0.1536(3) 0.00910(18) 0.0184(9) Uani 1 1 d . . .
C3 C 0.8818(2) 0.1944(3) -0.04008(17) 0.0206(9) Uani 1 1 d . . .
C4 C 0.8492(2) 0.2623(3) -0.06282(19) 0.0261(10) Uani 1 1 d . . .
H4A H 0.8134 0.2844 -0.0422 0.031 Uiso 1 1 calc R . .
C5 C 0.8672(2) 0.2983(3) -0.11391(19) 0.0265(11) Uani 1 1 d . . .
H5A H 0.8443 0.3442 -0.1285 0.032 Uiso 1 1 calc R . .
C6 C 0.9190(2) 0.2660(3) -0.14309(19) 0.0274(11) Uani 1 1 d . . .
C7 C 0.9538(2) 0.2001(3) -0.12164(19) 0.0278(11) Uani 1 1 d . . .
H7A H 0.9901 0.1797 -0.1425 0.033 Uiso 1 1 calc R . .
C8 C 0.9361(2) 0.1637(3) -0.06981(18) 0.0229(10) Uani 1 1 d . . .
C9 C 0.8945(2) 0.0780(3) 0.10309(18) 0.0194(9) Uani 1 1 d . . .
C10 C 0.8704(2) 0.0082(3) 0.13112(18) 0.0244(10) Uani 1 1 d . . .
H10A H 0.8294 -0.0134 0.1199 0.029 Uiso 1 1 calc R . .
C11 C 0.9048(3) -0.0301(3) 0.17461(19) 0.0305(11) Uani 1 1 d . . .
H11A H 0.8879 -0.0771 0.1932 0.037 Uiso 1 1 calc R . .
C12 C 0.9635(2) 0.0016(3) 0.18987(19) 0.0280(11) Uani 1 1 d . . .
C13 C 0.9887(2) 0.0714(3) 0.16529(19) 0.0288(11) Uani 1 1 d . . .
H13A H 1.0291 0.0929 0.1782 0.035 Uiso 1 1 calc R . .
C14 C 0.9540(2) 0.1101(3) 0.12107(19) 0.0248(10) Uani 1 1 d . . .
C15 C 0.9816(2) 0.1870(3) 0.0961(2) 0.0365(12) Uani 1 1 d . . .
H15A H 0.9703 0.1903 0.0552 0.055 Uiso 1 1 calc R . .
H15B H 1.0292 0.1866 0.1002 0.055 Uiso 1 1 calc R . .
H15C H 0.9636 0.2341 0.1164 0.055 Uiso 1 1 calc R . .
C16 C 0.9735(2) 0.0907(3) -0.0480(2) 0.0325(12) Uani 1 1 d . . .
H16A H 1.0202 0.1033 -0.0475 0.049 Uiso 1 1 calc R . .
H16B H 0.9656 0.0440 -0.0733 0.049 Uiso 1 1 calc R . .
H16C H 0.9590 0.0774 -0.0090 0.049 Uiso 1 1 calc R . .
C17 C 0.6015(2) 0.1282(2) -0.00024(19) 0.0211(9) Uani 1 1 d . . .
C18 C 0.5428(2) 0.1438(3) -0.0273(2) 0.0306(11) Uani 1 1 d . . .
H18A H 0.5427 0.1707 -0.0635 0.037 Uiso 1 1 calc R . .
C19 C 0.4842(2) 0.1213(3) -0.0029(3) 0.0366(13) Uani 1 1 d . . .
H19A H 0.4442 0.1329 -0.0218 0.044 Uiso 1 1 calc R . .
C20 C 0.4845(2) 0.0817(3) 0.0493(2) 0.0343(12) Uani 1 1 d . . .
H20A H 0.4445 0.0648 0.0660 0.041 Uiso 1 1 calc R . .
C21 C 0.5424(2) 0.0663(3) 0.0777(2) 0.0263(10) Uani 1 1 d . . .
H21A H 0.5418 0.0397 0.1140 0.032 Uiso 1 1 calc R . .
C22 C 0.6014(2) 0.0898(3) 0.05341(18) 0.0202(9) Uani 1 1 d . . .
C23 C 0.6688(2) 0.2646(3) -0.04720(18) 0.0200(9) Uani 1 1 d . . .
C24 C 0.6533(3) 0.3175(3) -0.0033(2) 0.0319(12) Uani 1 1 d . . .
H24A H 0.6454 0.2965 0.0342 0.038 Uiso 1 1 calc R . .
C25 C 0.6492(3) 0.4004(3) -0.0127(2) 0.0384(13) Uani 1 1 d . . .
H25A H 0.6378 0.4360 0.0179 0.046 Uiso 1 1 calc R . .
C26 C 0.6614(3) 0.4313(3) -0.0663(2) 0.0380(13) Uani 1 1 d . . .
H26A H 0.6593 0.4884 -0.0728 0.046 Uiso 1 1 calc R . .
C27 C 0.6764(3) 0.3803(3) -0.1102(2) 0.0481(16) Uani 1 1 d . . .
H27A H 0.6845 0.4019 -0.1475 0.058 Uiso 1 1 calc R . .
C28 C 0.6801(3) 0.2974(3) -0.1011(2) 0.0402(14) Uani 1 1 d . . .
H28A H 0.6905 0.2623 -0.1323 0.048 Uiso 1 1 calc R . .
C29 C 0.6883(2) 0.1060(2) -0.09989(19) 0.0233(10) Uani 1 1 d . . .
C30 C 0.7491(2) 0.1083(3) -0.1259(2) 0.0320(13) Uani 1 1 d . . .
H30A H 0.7835 0.1367 -0.1073 0.038 Uiso 1 1 calc R . .
C31 C 0.7612(3) 0.0708(3) -0.1776(2) 0.0398(13) Uani 1 1 d . . .
H31A H 0.8030 0.0742 -0.1950 0.048 Uiso 1 1 calc R . .
C32 C 0.7115(3) 0.0280(3) -0.2040(2) 0.0489(16) Uani 1 1 d . . .
H32A H 0.7191 0.0017 -0.2397 0.059 Uiso 1 1 calc R . .
C33 C 0.6512(3) 0.0235(3) -0.1789(2) 0.0477(15) Uani 1 1 d . . .
H33A H 0.6176 -0.0071 -0.1969 0.057 Uiso 1 1 calc R . .
C34 C 0.6390(3) 0.0634(3) -0.1271(2) 0.0359(12) Uani 1 1 d . . .
H34A H 0.5968 0.0613 -0.1105 0.043 Uiso 1 1 calc R . .
C35 C 0.6775(2) -0.0275(2) 0.11448(18) 0.0193(9) Uani 1 1 d . . .
C36 C 0.6995(2) -0.0861(3) 0.0764(2) 0.0318(12) Uani 1 1 d . . .
H36A H 0.7165 -0.0700 0.0401 0.038 Uiso 1 1 calc R . .
C37 C 0.6969(3) -0.1677(3) 0.0907(2) 0.0413(14) Uani 1 1 d . . .
H37A H 0.7126 -0.2075 0.0645 0.050 Uiso 1 1 calc R . .
C38 C 0.6716(3) -0.1914(3) 0.1428(2) 0.0363(12) Uani 1 1 d . . .
H38A H 0.6688 -0.2477 0.1520 0.044 Uiso 1 1 calc R . .
C39 C 0.6504(3) -0.1341(3) 0.1817(2) 0.0405(14) Uani 1 1 d . . .
H39A H 0.6332 -0.1506 0.2178 0.049 Uiso 1 1 calc R . .
C40 C 0.6543(3) -0.0517(3) 0.1677(2) 0.0337(12) Uani 1 1 d . . .
H40A H 0.6409 -0.0118 0.1949 0.040 Uiso 1 1 calc R . .
C41 C 0.6720(2) 0.1407(2) 0.15488(18) 0.0208(10) Uani 1 1 d . . .
C42 C 0.6190(3) 0.1902(3) 0.1666(2) 0.0327(12) Uani 1 1 d . . .
H42A H 0.5817 0.1876 0.1426 0.039 Uiso 1 1 calc R . .
C43 C 0.6198(3) 0.2434(3) 0.2129(2) 0.0427(14) Uani 1 1 d . . .
H43A H 0.5828 0.2764 0.2207 0.051 Uiso 1 1 calc R . .
C44 C 0.6736(3) 0.2484(3) 0.2475(2) 0.0408(14) Uani 1 1 d . . .
H44A H 0.6746 0.2866 0.2782 0.049 Uiso 1 1 calc R . .
C45 C 0.7261(3) 0.1985(3) 0.2378(2) 0.0411(14) Uani 1 1 d . . .
H45A H 0.7629 0.2006 0.2626 0.049 Uiso 1 1 calc R . .
C46 C 0.7253(3) 0.1444(3) 0.1913(2) 0.0321(12) Uani 1 1 d . . .
H46A H 0.7617 0.1098 0.1845 0.038 Uiso 1 1 calc R . .

loop_
_atom_site_aniso_label
_atom_site_aniso_U_11
_atom_site_aniso_U_22
_atom_site_aniso_U_33
_atom_site_aniso_U_23
_atom_site_aniso_U_13
_atom_site_aniso_U_12
Pt 0.01673(8) 0.01324(8) 0.01504(8) 0.00173(7) 0.00131(6) 0.00010(7)
Br1 0.0568(4) 0.0458(3) 0.0256(3) 0.0139(2) 0.0102(2) -0.0063(3)
Br2 0.0626(4) 0.0524(4) 0.0405(3) 0.0058(3) -0.0245(3) 0.0164(3)
P1 0.0217(6) 0.0148(5) 0.0179(5) 0.0017(5) -0.0020(5) 0.0011(5)
P2 0.0195(6) 0.0132(5) 0.0168(5) 0.0018(4) 0.0025(4) -0.0006(4)
C1 0.014(2) 0.017(2) 0.026(2) 0.0011(18) -0.0032(18) 0.0003(18)
C2 0.012(2) 0.018(2) 0.026(2) -0.0042(18) 0.0038(18) -0.0024(18)
C3 0.021(2) 0.021(2) 0.020(2) 0.0023(18) 0.0024(18) -0.0061(19)
C4 0.021(2) 0.026(3) 0.032(3) 0.007(2) 0.007(2) 0.001(2)
C5 0.026(3) 0.027(3) 0.027(2) 0.010(2) -0.005(2) -0.004(2)
C6 0.034(3) 0.028(3) 0.021(2) 0.007(2) 0.003(2) -0.008(2)
C7 0.030(3) 0.031(3) 0.022(2) 0.000(2) 0.007(2) -0.007(2)
C8 0.023(2) 0.023(2) 0.023(2) 0.0000(19) 0.0001(19) -0.004(2)
C9 0.020(2) 0.017(2) 0.021(2) -0.0019(18) 0.0010(18) 0.0021(18)
C10 0.027(3) 0.022(2) 0.024(2) 0.0030(19) 0.000(2) 0.004(2)
C11 0.045(3) 0.025(3) 0.022(2) 0.003(2) 0.003(2) 0.002(2)
C12 0.033(3) 0.027(3) 0.024(2) -0.003(2) -0.006(2) 0.012(2)
C13 0.029(3) 0.029(3) 0.028(3) -0.009(2) -0.006(2) 0.000(2)
C14 0.027(3) 0.023(2) 0.024(2) -0.0014(19) 0.000(2) 0.003(2)
C15 0.033(3) 0.034(3) 0.042(3) 0.004(2) 0.001(2) -0.010(2)
C16 0.031(3) 0.031(3) 0.035(3) 0.003(2) 0.008(2) 0.010(2)
C17 0.024(2) 0.010(2) 0.029(2) -0.0010(18) -0.0026(19) -0.0017(19)
C18 0.027(3) 0.020(2) 0.044(3) 0.005(2) -0.010(2) 0.001(2)
C19 0.020(3) 0.028(3) 0.062(4) -0.003(3) -0.008(2) 0.007(2)
C20 0.020(3) 0.025(3) 0.057(3) -0.004(2) 0.011(2) -0.001(2)
C21 0.021(2) 0.019(2) 0.039(3) -0.003(2) 0.004(2) -0.001(2)
C22 0.023(2) 0.011(2) 0.027(2) -0.0018(18) 0.0026(19) -0.0022(18)
C23 0.022(2) 0.015(2) 0.023(2) 0.0000(17) -0.0027(18) -0.0032(18)
C24 0.049(3) 0.022(2) 0.025(2) 0.000(2) 0.000(2) 0.003(2)
C25 0.059(4) 0.018(2) 0.039(3) -0.007(2) 0.005(3) 0.000(2)
C26 0.045(3) 0.011(2) 0.059(4) 0.004(2) 0.011(3) 0.002(2)
C27 0.079(5) 0.027(3) 0.039(3) 0.017(2) 0.020(3) 0.014(3)
C28 0.070(4) 0.023(3) 0.028(3) 0.002(2) 0.011(3) 0.012(3)
C29 0.037(3) 0.011(2) 0.023(2) 0.0012(17) -0.006(2) 0.0011(19)
C30 0.041(3) 0.034(3) 0.021(2) -0.011(2) -0.006(2) 0.010(2)
C31 0.052(3) 0.039(3) 0.028(3) -0.006(2) -0.003(3) 0.018(3)
C32 0.086(5) 0.036(3) 0.025(3) -0.005(2) -0.009(3) 0.016(3)
C33 0.070(4) 0.040(3) 0.033(3) -0.006(3) -0.018(3) -0.008(3)
C34 0.049(3) 0.030(3) 0.028(3) 0.000(2) -0.006(2) -0.013(3)
C35 0.020(2) 0.014(2) 0.024(2) -0.0011(17) 0.0017(18) 0.0009(18)
C36 0.046(3) 0.023(3) 0.026(3) -0.002(2) 0.009(2) 0.000(2)
C37 0.062(4) 0.020(3) 0.042(3) -0.007(2) 0.004(3) 0.006(3)
C38 0.046(3) 0.014(2) 0.048(3) 0.008(2) -0.006(3) 0.001(2)
C39 0.060(4) 0.023(3) 0.038(3) 0.012(2) 0.009(3) -0.003(3)
C40 0.047(3) 0.021(3) 0.033(3) 0.004(2) 0.014(2) 0.000(2)
C41 0.032(3) 0.011(2) 0.019(2) 0.0037(16) 0.0042(19) -0.0060(18)
C42 0.037(3) 0.025(3) 0.036(3) -0.009(2) 0.002(2) 0.006(2)
C43 0.059(4) 0.029(3) 0.041(3) -0.014(2) 0.004(3) 0.012(3)
C44 0.064(4) 0.028(3) 0.030(3) -0.010(2) 0.003(3) -0.001(3)
C45 0.052(4) 0.046(3) 0.025(3) -0.002(2) -0.013(2) -0.006(3)
C46 0.034(3) 0.033(3) 0.028(3) 0.001(2) -0.001(2) 0.003(2)

loop_
_atom_type_symbol
_atom_type_description
_atom_type_scat_dispersion_real
_atom_type_scat_dispersion_imag
_atom_type_scat_source
C C 0.0033 0.0016 'International Tables Vol C Tables 4.2.6.8 and 6.1.1.4'
H H 0.0000 0.0000 'International Tables Vol C Tables 4.2.6.8 and 6.1.1.4'
P P 0.1023 0.0942 'International Tables Vol C Tables 4.2.6.8 and 6.1.1.4'
Br Br -0.2901 2.4595 'International Tables Vol C Tables 4.2.6.8 and 6.1.1.4'
Pt Pt -1.7033 8.3905 'International Tables Vol C Tables 4.2.6.8 and 6.1.1.4'

loop_
_geom_angle_atom_site_label_1
_geom_angle_atom_site_label_2
_geom_angle_atom_site_label_3
_geom_angle
_geom_angle_site_symmetry_1
_geom_angle_site_symmetry_3
_geom_angle_publ_flag
C2 Pt C1 37.11(17) . . ?
C2 Pt P2 157.01(13) . . ?
C1 Pt P2 120.29(12) . . ?
C2 Pt P1 116.29(13) . . ?
C1 Pt P1 153.22(12) . . ?
P2 Pt P1 86.47(4) . . ?
C23 P1 C17 102.33(19) . . ?
C23 P1 C29 104.95(19) . . ?
C17 P1 C29 107.0(2) . . ?
C23 P1 Pt 118.58(14) . . ?
C17 P1 Pt 109.56(15) . . ?
C29 P1 Pt 113.33(15) . . ?
C35 P2 C41 105.98(18) . . ?
C35 P2 C22 102.58(19) . . ?
C41 P2 C22 104.3(2) . . ?
C35 P2 Pt 121.05(14) . . ?
C41 P2 Pt 112.07(14) . . ?
C22 P2 Pt 109.24(14) . . ?
C2 C1 C9 149.0(4) . . ?
C2 C1 Pt 71.1(3) . . ?
C9 C1 Pt 140.0(3) . . ?
C1 C2 C3 153.2(4) . . ?
C1 C2 Pt 71.8(3) . . ?
C3 C2 Pt 134.8(3) . . ?
C4 C3 C8 118.5(4) . . ?
C4 C3 C2 117.9(4) . . ?
C8 C3 C2 123.2(4) . . ?
C5 C4 C3 122.6(4) . . ?
C5 C4 H4A 118.7 . . ?
C3 C4 H4A 118.7 . . ?
C6 C5 C4 118.0(4) . . ?
C6 C5 H5A 121.0 . . ?
C4 C5 H5A 121.0 . . ?
C5 C6 C7 121.6(4) . . ?
C5 C6 Br1 118.4(3) . . ?
C7 C6 Br1 120.0(3) . . ?
C6 C7 C8 120.7(4) . . ?
C6 C7 H7A 119.7 . . ?
C8 C7 H7A 119.7 . . ?
C7 C8 C3 118.6(4) . . ?
C7 C8 C16 119.8(4) . . ?
C3 C8 C16 121.5(4) . . ?
C14 C9 C10 118.4(4) . . ?
C14 C9 C1 123.7(4) . . ?
C10 C9 C1 117.9(4) . . ?
C11 C10 C9 121.9(4) . . ?
C11 C10 H10A 119.0 . . ?
C9 C10 H10A 119.0 . . ?
C12 C11 C10 118.0(4) . . ?
C12 C11 H11A 121.0 . . ?
C10 C11 H11A 121.0 . . ?
C11 C12 C13 122.8(4) . . ?
C11 C12 Br2 118.8(4) . . ?
C13 C12 Br2 118.4(4) . . ?
C12 C13 C14 119.2(4) . . ?
C12 C13 H13A 120.4 . . ?
C14 C13 H13A 120.4 . . ?
C9 C14 C13 119.6(4) . . ?
C9 C14 C15 122.2(4) . . ?
C13 C14 C15 118.2(4) . . ?
C14 C15 H15A 109.5 . . ?
C14 C15 H15B 109.5 . . ?
H15A C15 H15B 109.5 . . ?
C14 C15 H15C 109.5 . . ?
H15A C15 H15C 109.5 . . ?
H15B C15 H15C 109.5 . . ?
C8 C16 H16A 109.5 . . ?
C8 C16 H16B 109.5 . . ?
H16A C16 H16B 109.5 . . ?
C8 C16 H16C 109.5 . . ?
H16A C16 H16C 109.5 . . ?
H16B C16 H16C 109.5 . . ?
C18 C17 C22 119.3(4) . . ?
C18 C17 P1 123.7(4) . . ?
C22 C17 P1 117.0(3) . . ?
C19 C18 C17 121.5(5) . . ?
C19 C18 H18A 119.3 . . ?
C17 C18 H18A 119.3 . . ?
C20 C19 C18 119.0(5) . . ?
C20 C19 H19A 120.5 . . ?
C18 C19 H19A 120.5 . . ?
C19 C20 C21 120.8(5) . . ?
C19 C20 H20A 119.6 . . ?
C21 C20 H20A 119.6 . . ?
C20 C21 C22 120.2(4) . . ?
C20 C21 H21A 119.9 . . ?
C22 C21 H21A 119.9 . . ?
C21 C22 C17 119.2(4) . . ?
C21 C22 P2 123.2(3) . . ?
C17 C22 P2 117.5(3) . . ?
C24 C23 C28 117.7(4) . . ?
C24 C23 P1 118.5(3) . . ?
C28 C23 P1 123.5(3) . . ?
C23 C24 C25 121.1(4) . . ?
C23 C24 H24A 119.4 . . ?
C25 C24 H24A 119.4 . . ?
C26 C25 C24 119.8(5) . . ?
C26 C25 H25A 120.1 . . ?
C24 C25 H25A 120.1 . . ?
C27 C26 C25 120.0(4) . . ?
C27 C26 H26A 120.0 . . ?
C25 C26 H26A 120.0 . . ?
C26 C27 C28 120.3(5) . . ?
C26 C27 H27A 119.8 . . ?
C28 C27 H27A 119.8 . . ?
C27 C28 C23 120.9(5) . . ?
C27 C28 H28A 119.5 . . ?
C23 C28 H28A 119.5 . . ?
C34 C29 C30 118.2(4) . . ?
C34 C29 P1 125.0(4) . . ?
C30 C29 P1 116.8(3) . . ?
C31 C30 C29 122.1(5) . . ?
C31 C30 H30A 118.9 . . ?
C29 C30 H30A 118.9 . . ?
C30 C31 C32 118.9(5) . . ?
C30 C31 H31A 120.6 . . ?
C32 C31 H31A 120.6 . . ?
C33 C32 C31 120.4(5) . . ?
C33 C32 H32A 119.8 . . ?
C31 C32 H32A 119.8 . . ?
C32 C33 C34 120.3(5) . . ?
C32 C33 H33A 119.8 . . ?
C34 C33 H33A 119.8 . . ?
C29 C34 C33 120.1(5) . . ?
C29 C34 H34A 120.0 . . ?
C33 C34 H34A 120.0 . . ?
C36 C35 C40 119.2(4) . . ?
C36 C35 P2 116.9(3) . . ?
C40 C35 P2 123.9(3) . . ?
C37 C36 C35 120.4(4) . . ?
C37 C36 H36A 119.8 . . ?
C35 C36 H36A 119.8 . . ?
C38 C37 C36 120.1(5) . . ?
C38 C37 H37A 119.9 . . ?
C36 C37 H37A 119.9 . . ?
C37 C38 C39 120.4(4) . . ?
C37 C38 H38A 119.8 . . ?
C39 C38 H38A 119.8 . . ?
C38 C39 C40 119.5(5) . . ?
C38 C39 H39A 120.3 . . ?
C40 C39 H39A 120.3 . . ?
C35 C40 C39 120.4(4) . . ?
C35 C40 H40A 119.8 . . ?
C39 C40 H40A 119.8 . . ?
C42 C41 C46 118.3(4) . . ?
C42 C41 P2 124.2(4) . . ?
C46 C41 P2 117.1(4) . . ?
C41 C42 C43 121.0(5) . . ?
C41 C42 H42A 119.5 . . ?
C43 C42 H42A 119.5 . . ?
C44 C43 C42 120.2(5) . . ?
C44 C43 H43A 119.9 . . ?
C42 C43 H43A 119.9 . . ?
C43 C44 C45 120.1(5) . . ?
C43 C44 H44A 120.0 . . ?
C45 C44 H44A 120.0 . . ?
C44 C45 C46 119.7(5) . . ?
C44 C45 H45A 120.2 . . ?
C46 C45 H45A 120.2 . . ?
C41 C46 C45 120.6(5) . . ?
C41 C46 H46A 119.7 . . ?
C45 C46 H46A 119.7 . . ?

loop_
_geom_bond_atom_site_label_1
_geom_bond_atom_site_label_2
_geom_bond_distance
_geom_bond_site_symmetry_2
_geom_bond_publ_flag
Pt C2 2.041(4) . ?
Pt C1 2.050(4) . ?
Pt P2 2.2467(11) . ?
Pt P1 2.2499(11) . ?
Br1 C6 1.908(4) . ?
Br2 C12 1.914(4) . ?
P1 C23 1.824(4) . ?
P1 C17 1.830(5) . ?
P1 C29 1.835(4) . ?
P2 C35 1.826(4) . ?
P2 C41 1.828(4) . ?
P2 C22 1.835(4) . ?
C1 C2 1.302(6) . ?
C1 C9 1.454(6) . ?
C2 C3 1.454(6) . ?
C3 C4 1.403(6) . ?
C3 C8 1.405(6) . ?
C4 C5 1.377(6) . ?
C4 H4A 0.9500 . ?
C5 C6 1.369(6) . ?
C5 H5A 0.9500 . ?
C6 C7 1.388(6) . ?
C7 C8 1.394(6) . ?
C7 H7A 0.9500 . ?
C8 C16 1.511(6) . ?
C9 C14 1.396(6) . ?
C9 C10 1.407(6) . ?
C10 C11 1.384(6) . ?
C10 H10A 0.9500 . ?
C11 C12 1.358(7) . ?
C11 H11A 0.9500 . ?
C12 C13 1.380(7) . ?
C13 C14 1.403(6) . ?
C13 H13A 0.9500 . ?
C14 C15 1.500(6) . ?
C15 H15A 0.9800 . ?
C15 H15B 0.9800 . ?
C15 H15C 0.9800 . ?
C16 H16A 0.9800 . ?
C16 H16B 0.9800 . ?
C16 H16C 0.9800 . ?
C17 C18 1.383(6) . ?
C17 C22 1.398(6) . ?
C18 C19 1.380(7) . ?
C18 H18A 0.9500 . ?
C19 C20 1.376(7) . ?
C19 H19A 0.9500 . ?
C20 C21 1.383(7) . ?
C20 H20A 0.9500 . ?
C21 C22 1.392(6) . ?
C21 H21A 0.9500 . ?
C23 C24 1.378(6) . ?
C23 C28 1.385(6) . ?
C24 C25 1.381(7) . ?
C24 H24A 0.9500 . ?
C25 C26 1.370(7) . ?
C25 H25A 0.9500 . ?
C26 C27 1.355(7) . ?
C26 H26A 0.9500 . ?
C27 C28 1.378(6) . ?
C27 H27A 0.9500 . ?
C28 H28A 0.9500 . ?
C29 C34 1.384(6) . ?
C29 C30 1.387(7) . ?
C30 C31 1.375(7) . ?
C30 H30A 0.9500 . ?
C31 C32 1.382(8) . ?
C31 H31A 0.9500 . ?
C32 C33 1.369(8) . ?
C32 H32A 0.9500 . ?
C33 C34 1.395(7) . ?
C33 H33A 0.9500 . ?
C34 H34A 0.9500 . ?
C35 C36 1.383(6) . ?
C35 C40 1.385(6) . ?
C36 C37 1.381(7) . ?
C36 H36A 0.9500 . ?
C37 C38 1.376(7) . ?
C37 H37A 0.9500 . ?
C38 C39 1.376(7) . ?
C38 H38A 0.9500 . ?
C39 C40 1.393(6) . ?
C39 H39A 0.9500 . ?
C40 H40A 0.9500 . ?
C41 C42 1.383(6) . ?
C41 C46 1.385(7) . ?
C42 C43 1.386(6) . ?
C42 H42A 0.9500 . ?
C43 C44 1.370(8) . ?
C43 H43A 0.9500 . ?
C44 C45 1.373(7) . ?
C44 H44A 0.9500 . ?
C45 C46 1.401(7) . ?
C45 H45A 0.9500 . ?
C46 H46A 0.9500 . ?
